data_1519085
loop_
_publ_author_name
'Damsgaard, Anders'
'Hazell, Rita'
'Bols, Mikael'

_publ_section_title
;
 Synthesis of Hydroxypiperidinecarboxylic Acids from
 Pyridinedicarboxylates
;
_journal_name_full 'Acta Chemica Scandinavica'
_journal_page_first 521
_journal_page_last 527
_journal_volume 53
_journal_year 1999
_chemical_formula_sum 'C7 H5 N O3'
_chemical_formula_weight 151.13
_space_group_IT_number 33
_symmetry_cell_setting orthorhombic
_symmetry_Int_Tables_number 33
_symmetry_space_group_name_Hall 'P 2c -2n'
_symmetry_space_group_name_H-M 'P n a 21'
_cell_angle_alpha 90
_cell_angle_beta 90
_cell_angle_gamma 90
_cell_formula_units_Z 4
_cell_length_a 10.3942(8)
_cell_length_b 9.5586(8)
_cell_length_c 6.3382(5)
_cell_volume 629.73(9)
_diffrn_ambient_temperature 293
_diffrn_radiation_probe x-ray
_diffrn_radiation_type MoK\a
_diffrn_radiation_wavelength 0.71069
_exptl_absorpt_coefficient_mu 0.127
_exptl_crystal_density_diffrn 1.59
_refine_ls_number_parameters 120
_refine_ls_number_reflns 549
_refine_ls_R_factor_gt 0.027
_refine_ls_wR_factor_gt 0.046
_cod_data_source_file Acta-Chem-Scand-1999-53-521-527-2.cif
_cod_data_source_block 9
_cod_depositor_comments
;
No atomic coordinates in the paper.
They ware deposited at CSD.
A dummy atom makes illusion
;
_cod_original_cell_volume 629.73
_cod_database_code 1519085

loop_
_symmetry_equiv_pos_site_id
_symmetry_equiv_pos_as_xyz
1 x,y,z
2 -x,-y,1/2+z
3 1/2-x,1/2+y,1/2+z
4 1/2+x,1/2-y,z

loop_
_atom_site_label
_atom_site_type_symbol
_atom_site_fract_x
_atom_site_fract_y
_atom_site_fract_z
_atom_site_U_iso_or_equiv
_atom_site_calc_flag
? ? ? ? ? ? ?
